data_1522297
loop_
_publ_author_name
'Yoshii, K.'

_publ_section_title
;
 Structural and magnetic properties of the perovskites Srn+1 (Co0.5
 Nb0.5)n O3n+1 (n=infty, 2 and 1)
;
_journal_name_full 'Journal of Alloys Compd.'
_journal_page_first 119
_journal_page_last 123
_journal_volume 307
_journal_year 2000
_chemical_formula_sum 'Co0.5 Nb0.5 O4 Sr2'
_chemical_name_systematic 'Sr2 ((Co0.5 Nb0.5) O4)'
_space_group_IT_number 139
_symmetry_space_group_name_Hall '-I 4 2'
_symmetry_space_group_name_H-M 'I 4/m m m'
_cell_angle_alpha 90
_cell_angle_beta 90
_cell_angle_gamma 90
_cell_formula_units_Z 2
_cell_length_a 3.892
_cell_length_b 3.892
_cell_length_c 12.6391
_cell_volume 191.453
_citation_journal_id_ASTM JALCEU
_cod_data_source_file Yoshii_JALCEU_2000_1379.cif
_cod_data_source_block Co0.5Nb0.5O4Sr2
_cod_original_cell_volume 191.4528
_cod_database_code 1522297

loop_
_symmetry_equiv_pos_as_xyz
x,y,z
-y,x,z
-x,-y,z
y,-x,z
x,-y,-z
y,x,-z
-x,y,-z
-y,-x,-z
-x,-y,-z
y,-x,-z
x,y,-z
-y,x,-z
-x,y,z
-y,-x,z
x,-y,z
y,x,z
x+1/2,y+1/2,z+1/2
-y+1/2,x+1/2,z+1/2
-x+1/2,-y+1/2,z+1/2
y+1/2,-x+1/2,z+1/2
x+1/2,-y+1/2,-z+1/2
y+1/2,x+1/2,-z+1/2
-x+1/2,y+1/2,-z+1/2
-y+1/2,-x+1/2,-z+1/2
-x+1/2,-y+1/2,-z+1/2
y+1/2,-x+1/2,-z+1/2
x+1/2,y+1/2,-z+1/2
-y+1/2,x+1/2,-z+1/2
-x+1/2,y+1/2,z+1/2
-y+1/2,-x+1/2,z+1/2
x+1/2,-y+1/2,z+1/2
y+1/2,x+1/2,z+1/2

loop_
_atom_site_label
_atom_site_type_symbol
_atom_site_fract_x
_atom_site_fract_y
_atom_site_fract_z
_atom_site_occupancy
_atom_site_U_iso_or_equiv
O2 O-2 0 0 0.16055 1 0.0
Nb1 Nb+5 0 0 0 0.5 0.0
O1 O-2 0 0.5 0 1 0.0
Sr1 Sr+2 0 0 0.3541 1 0.0
Co1 Co+3 0 0 0 0.5 0.0
